data_7110645
loop_
_publ_author_name
'Maiti, Rabindranath'
'Shang, Maoyu'
'Graham Lappin, A.'

_publ_section_title
;
 A ruthenium(IV) complex with six sulfur donor atoms
;
_journal_issue 23
_journal_name_full 'Chemical Communications'
_journal_page_first 2349
_journal_paper_doi 10.1039/a905243g
_journal_year 1999
_chemical_formula_sum 'C40 H66 N11 Ru S6'
_chemical_formula_weight 994.47
_chemical_name_systematic
;
 (Et4N)3[Ru(dithiolate)3].2CH3CN
;
_space_group_IT_number 190
_symmetry_cell_setting hexagonal
_symmetry_space_group_name_Hall 'P -6c -2c'
_symmetry_space_group_name_H-M 'P -6 2 c'
_atom_sites_solution_hydrogens difmap
_atom_sites_solution_primary direct
_atom_sites_solution_secondary difmap
_audit_creation_method SHELXL
_cell_angle_alpha 90.00
_cell_angle_beta 90.00
_cell_angle_gamma 120.00
_cell_formula_units_Z 2
_cell_length_a 13.494(2)
_cell_length_b 13.494(2)
_cell_length_c 16.834(2)
_cell_measurement_reflns_used 25
_cell_measurement_temperature 293(2)
_cell_measurement_theta_max 16
_cell_measurement_theta_min 15
_cell_volume 2654.6(6)
_computing_cell_refinement 'CAD4 (Enraf-Nonius, 1977)'
_computing_data_collection 'CAD4 (Enraf-Nonius, 1977)'
_computing_data_reduction
;
XCAD4 (Harms, 1996)
SHELXTL-V5 (Siemens, 1994)
;
_computing_molecular_graphics 'ORTEP-III (Burnett & Johnson, 1996)'
_computing_publication_material 'SHELXTL-V5 (Siemens, 1994)'
_computing_structure_refinement 'SHELXL-93 (Sheldrick, 1993)'
_computing_structure_solution 'SHELXS-86 (Sheldrick, 1990)'
_diffrn_ambient_temperature 293(2)
_diffrn_measurement_device 'Enraf-Nonius CAD4'
_diffrn_measurement_method \w/2q
_diffrn_radiation_monochromator graphite
_diffrn_radiation_source 'fine-focus sealed tube'
_diffrn_radiation_type MoK\a
_diffrn_radiation_wavelength 0.71073
_diffrn_reflns_av_R_equivalents 0.0157
_diffrn_reflns_av_sigmaI/netI 0.0203
_diffrn_reflns_limit_h_max 13
_diffrn_reflns_limit_h_min -8
_diffrn_reflns_limit_k_max 13
_diffrn_reflns_limit_k_min 0
_diffrn_reflns_limit_l_max 20
_diffrn_reflns_limit_l_min -4
_diffrn_reflns_number 1797
_diffrn_reflns_theta_max 24.97
_diffrn_reflns_theta_min 2.12
_diffrn_standards_decay_% 0
_diffrn_standards_interval_count 200
_diffrn_standards_interval_time 120
_diffrn_standards_number 3
_exptl_absorpt_coefficient_mu 0.569
_exptl_absorpt_correction_T_max 1.0000
_exptl_absorpt_correction_T_min 0.8174
_exptl_absorpt_correction_type empirical
_exptl_crystal_colour black
_exptl_crystal_density_diffrn 1.244
_exptl_crystal_density_meas ?
_exptl_crystal_description block-shaped
_exptl_crystal_F_000 1046
_exptl_crystal_size_max 0.35
_exptl_crystal_size_mid 0.22
_exptl_crystal_size_min 0.20
_refine_diff_density_max 0.168
_refine_diff_density_min -0.235
_refine_diff_density_rms 0.033
_refine_ls_abs_structure_details 'Flack H D (1983), Acta Cryst. A39, 876-881'
_refine_ls_abs_structure_Flack -0.02(7)
_refine_ls_extinction_method none
_refine_ls_goodness_of_fit_all 0.976
_refine_ls_goodness_of_fit_obs 0.995
_refine_ls_hydrogen_treatment
;
Ammonium hydrogen atoms were refined with idealized riding models, those of
acetonitrile refined isotropically without a restraint.
;
_refine_ls_matrix_type full
_refine_ls_number_parameters 100
_refine_ls_number_reflns 916
_refine_ls_number_restraints 0
_refine_ls_restrained_S_all 0.976
_refine_ls_restrained_S_obs 0.995
_refine_ls_R_factor_all 0.0252
_refine_ls_R_factor_obs 0.0219
_refine_ls_shift/esd_max 0.000
_refine_ls_shift/esd_mean 0.000
_refine_ls_structure_factor_coef Fsqd
_refine_ls_weighting_details 'w=1/[\s^2^(Fo^2^)+(0.0354P)^2^+0.4181P] where P=(Fo^2^+2Fc^2^)/3'
_refine_ls_weighting_scheme calc
_refine_ls_wR_factor_all 0.0589
_refine_ls_wR_factor_obs 0.0568
_reflns_number_observed 830
_reflns_number_total 916
_reflns_observed_criterion >2sigma(I)
_cod_data_source_file 905243gsup1.cif
_cod_data_source_block la9801
_cod_depositor_comments
;
The following automatic conversions were performed:

'_exptl_crystal_density_meas' value 'not measured' was changed to '?'
- the value is perceived as not measured.

Automatic conversion script
Id: cif_fix_values 3008 2015-01-20 13:52:24Z robertas 

The following automatic conversions were performed:

'_refine_ls_weighting_scheme' value 'calc
w=1/[\s^2^(Fo^2^)+(0.0354P)^2^+0.4181P] where P=(Fo^2^+2Fc^2^)/3' was
changed to 'calc'. New tag '_refine_ls_weighting_details' was
created. The value of the new tag was set to
'w=1/[\s^2^(Fo^2^)+(0.0354P)^2^+0.4181P] where P=(Fo^2^+2Fc^2^)/3'.

Automatic conversion script
Id: cif_fix_values 3143 2015-03-26 13:38:13Z robertas 
;
_cod_original_sg_symbol_H-M P-62c
_cod_database_code 7110645

loop_
_symmetry_equiv_pos_as_xyz
'x, y, z'
'-y, x-y, z'
'-x+y, -x, z'
'x, y, -z+1/2'
'-y, x-y, -z+1/2'
'-x+y, -x, -z+1/2'
'y, x, -z'
'x-y, -y, -z'
'-x, -x+y, -z'
'y, x, z+1/2'
'x-y, -y, z+1/2'
'-x, -x+y, z+1/2'

loop_
_atom_site_aniso_label
_atom_site_aniso_U_11
_atom_site_aniso_U_22
_atom_site_aniso_U_33
_atom_site_aniso_U_23
_atom_site_aniso_U_13
_atom_site_aniso_U_12
Ru 0.0331(2) 0.0331(2) 0.0471(2) 0.000 0.000 0.01656(9)
S 0.0650(6) 0.0517(4) 0.0761(5) 0.0211(4) 0.0278(5) 0.0264(5)
C1 0.050(2) 0.035(2) 0.084(2) 0.004(2) -0.012(2) 0.0179(13)
C2 0.093(3) 0.050(2) 0.112(3) 0.007(2) -0.025(3) 0.029(2)
N1 0.155(5) 0.058(2) 0.190(5) 0.030(3) -0.049(4) 0.038(3)
N2 0.053(2) 0.061(2) 0.045(2) 0.000 0.000 0.036(2)
C3 0.068(3) 0.065(3) 0.063(3) 0.000 0.000 0.044(3)
C4 0.080(4) 0.069(4) 0.128(5) 0.000 0.000 0.028(4)
C5 0.084(3) 0.084(3) 0.052(2) 0.003(2) 0.012(2) 0.061(2)
C6 0.181(6) 0.162(5) 0.050(2) 0.004(3) 0.011(3) 0.131(5)
C7 0.053(3) 0.082(4) 0.076(3) 0.000 0.000 0.031(3)
C8 0.096(6) 0.076(5) 0.144(7) 0.000 0.000 0.013(5)
C9 0.141(6) 0.141(6) 0.093(7) 0.000 0.000 0.070(3)
C10 0.076(3) 0.076(3) 0.090(5) 0.000 0.000 0.0380(13)
N3 0.113(3) 0.113(3) 0.105(4) 0.000 0.000 0.056(2)

loop_
_atom_site_label
_atom_site_type_symbol
_atom_site_fract_x
_atom_site_fract_y
_atom_site_fract_z
_atom_site_U_iso_or_equiv
_atom_site_thermal_displace_type
_atom_site_occupancy
_atom_site_calc_flag
_atom_site_refinement_flags
Ru Ru 0.0000 1.0000 0.5000 0.03777(15) Uani 1 d S
S S -0.06823(9) 0.83981(7) 0.58354(5) 0.0655(3) Uani 1 d .
C1 C -0.0291(3) 0.7527(3) 0.5360(2) 0.0576(8) Uani 1 d .
C2 C -0.0591(4) 0.6460(4) 0.5727(3) 0.0877(14) Uani 1 d .
N1 N -0.0836(5) 0.5624(4) 0.6036(3) 0.141(2) Uani 1 d .
N2 N 0.3182(3) 0.9517(3) 0.7500 0.0497(9) Uani 1 d S
C3 C 0.3532(5) 1.0771(5) 0.7500 0.0608(12) Uani 1 d S
H3A H 0.3204(5) 1.0924(5) 0.7965 0.073 Uiso 0.50 calc PR
H3B H 0.3204(5) 1.0924(5) 0.7035 0.073 Uiso 0.50 calc PR
C4 C 0.4809(6) 1.1593(6) 0.7500 0.096(2) Uani 1 d S
H4A H 0.4953(6) 1.2366(6) 0.7500 0.145 Uiso 1 calc SR
H4B H 0.5143(6) 1.1468(6) 0.7034 0.145 Uiso 0.50 calc PR
H4C H 0.5143(6) 1.1468(6) 0.7966 0.145 Uiso 0.50 calc PR
C5 C 0.3665(3) 0.9218(3) 0.6785(2) 0.0646(9) Uani 1 d .
H5A H 0.3452(3) 0.8418(3) 0.6824(2) 0.078 Uiso 1 calc R
H5B H 0.4494(3) 0.9667(3) 0.6809(2) 0.078 Uiso 1 calc R
C6 C 0.3279(6) 0.9413(5) 0.5982(2) 0.111(2) Uani 1 d .
H6A H 0.3605(6) 0.9175(5) 0.5568(2) 0.166 Uiso 1 calc R
H6B H 0.3529(6) 1.0211(5) 0.5919(2) 0.166 Uiso 1 calc R
H6C H 0.2459(6) 0.8975(5) 0.5950(2) 0.166 Uiso 1 calc R
C7 C 0.1898(4) 0.8857(5) 0.7500 0.072(2) Uani 1 d S
H7A H 0.1628(4) 0.9076(5) 0.7035 0.086 Uiso 0.50 calc PR
H7B H 0.1628(4) 0.9076(5) 0.7965 0.086 Uiso 0.50 calc PR
C8 C 0.1367(7) 0.7566(6) 0.7500 0.119(3) Uani 1 d S
H8A H 0.0548(7) 0.7215(6) 0.7500 0.178 Uiso 1 calc SR
H8B H 0.1608(7) 0.7333(6) 0.7966 0.178 Uiso 0.50 calc PR
H8C H 0.1608(7) 0.7333(6) 0.7034 0.178 Uiso 0.50 calc PR
C9 C 0.3333 0.6667 0.4560(6) 0.125(3) Uani 1 d S
H9 H 0.4029(54) 0.7345(54) 0.4431(30) 0.177(30) Uiso 1 d .
C10 C 0.3333 0.6667 0.5426(4) 0.081(2) Uani 1 d S
N3 N 0.3333 0.6667 0.6091(4) 0.110(2) Uani 1 d S

loop_
_atom_type_symbol
_atom_type_description
_atom_type_scat_dispersion_real
_atom_type_scat_dispersion_imag
_atom_type_scat_source
C C 0.0033 0.0016 'International Tables Vol C Tables 4.2.6.8 and 6.1.1.4'
H H 0.0000 0.0000 'International Tables Vol C Tables 4.2.6.8 and 6.1.1.4'
N N 0.0061 0.0033 'International Tables Vol C Tables 4.2.6.8 and 6.1.1.4'
S S 0.1246 0.1234 'International Tables Vol C Tables 4.2.6.8 and 6.1.1.4'
Ru Ru -1.2594 0.8363 'International Tables Vol C Tables 4.2.6.8 and 6.1.1.4'

loop_
_geom_angle_atom_site_label_1
_geom_angle_atom_site_label_2
_geom_angle_atom_site_label_3
_geom_angle
_geom_angle_site_symmetry_1
_geom_angle_site_symmetry_3
S Ru S 97.90(5) 2_675 9_556
S Ru S 172.18(5) 2_675 7_466
S Ru S 87.79(3) 9_556 7_466
S Ru S 87.08(5) 2_675 8_676
S Ru S 87.79(3) 9_556 8_676
S Ru S 87.79(3) 7_466 8_676
S Ru S 87.79(3) 2_675 .
S Ru S 87.08(5) 9_556 .
S Ru S 97.90(5) 7_466 .
S Ru S 172.18(6) 8_676 .
S Ru S 87.79(3) 2_675 3_465
S Ru S 172.18(6) 9_556 3_465
S Ru S 87.08(5) 7_466 3_465
S Ru S 97.90(5) 8_676 3_465
S Ru S 87.79(3) . 3_465
C1 S Ru 103.81(12) . .
C1 C1 C2 119.9(3) 9_556 .
C1 C1 S 122.65(12) 9_556 .
C2 C1 S 117.5(3) . .
N1 C2 C1 178.2(6) . .
C7 N2 C3 106.6(4) . .
C7 N2 C5 111.4(3) . 4_556
C3 N2 C5 111.3(3) . 4_556
C7 N2 C5 111.4(3) . .
C3 N2 C5 111.3(3) . .
C5 N2 C5 105.0(3) 4_556 .
N2 C3 C4 115.1(4) . .
N2 C3 H3A 108.50(13) . .
C4 C3 H3A 108.5(2) . .
N2 C3 H3B 108.50(13) . .
C4 C3 H3B 108.5(2) . .
H3A C3 H3B 107.5 . .
C3 C4 H4A 109.5(3) . .
C3 C4 H4B 109.5(2) . .
H4A C4 H4B 109.5 . .
C3 C4 H4C 109.5(2) . .
H4A C4 H4C 109.5 . .
H4B C4 H4C 109.5 . .
N2 C5 C6 115.5(3) . .
N2 C5 H5A 108.4(2) . .
C6 C5 H5A 108.4(3) . .
N2 C5 H5B 108.4(2) . .
C6 C5 H5B 108.4(3) . .
H5A C5 H5B 107.5 . .
C5 C6 H6A 109.5(2) . .
C5 C6 H6B 109.5(3) . .
H6A C6 H6B 109.5 . .
C5 C6 H6C 109.5(3) . .
H6A C6 H6C 109.5 . .
H6B C6 H6C 109.5 . .
N2 C7 C8 115.1(6) . .
N2 C7 H7A 108.49(15) . .
C8 C7 H7A 108.5(2) . .
N2 C7 H7B 108.49(15) . .
C8 C7 H7B 108.5(2) . .
H7A C7 H7B 107.5 . .
C7 C8 H8A 109.5(4) . .
C7 C8 H8B 109.5(2) . .
H8A C8 H8B 109.5 . .
C7 C8 H8C 109.5(2) . .
H8A C8 H8C 109.5 . .
H8B C8 H8C 109.5 . .
C10 C9 H9 103.1(35) . .
N3 C10 C9 180.000(6) . .

loop_
_geom_bond_atom_site_label_1
_geom_bond_atom_site_label_2
_geom_bond_distance
_geom_bond_site_symmetry_2
Ru S 2.3468(8) 2_675
Ru S 2.3468(8) 9_556
Ru S 2.3468(8) 7_466
Ru S 2.3468(8) 8_676
Ru S 2.3468(8) .
Ru S 2.3468(8) 3_465
S C1 1.709(4) .
C1 C1 1.389(7) 9_556
C1 C2 1.427(5) .
C2 N1 1.132(6) .
N2 C7 1.500(6) .
N2 C3 1.513(7) .
N2 C5 1.516(4) 4_556
N2 C5 1.516(4) .
C3 C4 1.513(8) .
C3 H3A 0.97 .
C3 H3B 0.97 .
C4 H4A 0.96 .
C4 H4B 0.96 .
C4 H4C 0.96 .
C5 C6 1.519(5) .
C5 H5A 0.97 .
C5 H5B 0.97 .
C6 H6A 0.96 .
C6 H6B 0.96 .
C6 H6C 0.96 .
C7 C8 1.516(9) .
C7 H7A 0.97 .
C7 H7B 0.97 .
C8 H8A 0.96 .
C8 H8B 0.96 .
C8 H8C 0.96 .
C9 C10 1.458(12) .
C9 H9 0.95(6) .
C10 N3 1.119(8) .

loop_
_geom_torsion_atom_site_label_1
_geom_torsion_atom_site_label_2
_geom_torsion_atom_site_label_3
_geom_torsion_atom_site_label_4
_geom_torsion
_geom_torsion_site_symmetry_1
_geom_torsion_site_symmetry_4
S Ru S C1 -97.94(13) 2_675 .
S Ru S C1 0.09(12) 9_556 .
S Ru S C1 87.45(13) 7_466 .
S Ru S C1 -48.94(12) 8_676 .
S Ru S C1 174.19(13) 3_465 .
Ru S C1 C1 -0.3(4) . 9_556
Ru S C1 C2 -180.0(3) . .
C1 C1 C2 N1 167.7(181) 9_556 .
S C1 C2 N1 -12.7(184) . .
C7 N2 C3 C4 180.0 . .
C5 N2 C3 C4 58.4(2) 4_556 .
C5 N2 C3 C4 -58.4(2) . .
C7 N2 C5 C6 57.8(5) . .
C3 N2 C5 C6 -61.0(5) . .
C5 N2 C5 C6 178.5(3) 4_556 .
C3 N2 C7 C8 180.0 . .
C5 N2 C7 C8 -58.4(2) 4_556 .
C5 N2 C7 C8 58.4(2) . .
